data_7245130
loop_
_publ_author_name
'Patel, Subham G.'
'Vala, Ruturajsinh M.'
'Patel, Paras J.'
'Upadhyay, Dipti B.'
'Ramkumar, V.'
'Gardas, Ramesh L.'
'Patel, Hitendra M.'

_publ_section_title
;
 Synthesis, crystal structure and in silico studies of novel
 2,4-dimethoxy-tetrahydropyrimido[4,5-b]quinolin-6(7H)-ones
;
_journal_issue 29
_journal_name_full 'RSC Advances'
_journal_page_first 18806
_journal_page_last 18820
_journal_paper_doi 10.1039/D2RA02694E
_journal_volume 12
_journal_year 2022
_chemical_formula_moiety 'C21 H23 N3 O3'
_chemical_formula_sum 'C21 H23 N3 O3'
_chemical_formula_weight 365.42
_chemical_melting_point 518.0(10)
_chemical_name_systematic 2,4-dimethoxy-8,8-dimethyl-5-phenyl-5,8,9,10-tetrahydropyrimido[4,5-b]quinolin-6(7H)-one
_space_group_crystal_system monoclinic
_space_group_IT_number 14
_space_group_name_Hall '-P 2yn'
_space_group_name_H-M_alt 'P 1 21/n 1'
_atom_sites_solution_hydrogens mixed
_audit_creation_method SHELXL-2014/7
_audit_update_record
;
2022-02-02 deposited with the CCDC.	2022-06-21 downloaded from the CCDC.
;
_cell_angle_alpha 90
_cell_angle_beta 108.872(2)
_cell_angle_gamma 90
_cell_formula_units_Z 4
_cell_length_a 11.3367(6)
_cell_length_b 13.5799(7)
_cell_length_c 13.0546(6)
_cell_measurement_reflns_used 5580
_cell_measurement_temperature 296(2)
_cell_measurement_theta_max 26.13
_cell_measurement_theta_min 2.23
_cell_volume 1901.73(17)
_computing_cell_refinement 'Bruker SAINT'
_computing_data_collection 'Bruker APEX2'
_computing_data_reduction 'Bruker SAINT'
_computing_molecular_graphics 'Bruker SHELXTL'
_computing_publication_material 'Bruker SHELXTL'
_computing_structure_refinement 'SHELXL-2014/7 (Sheldrick, 2014)'
_computing_structure_solution 'SHELXS-97 (Sheldrick 2008)'
_diffrn_ambient_temperature 296(2)
_diffrn_measured_fraction_theta_full 1.000
_diffrn_measured_fraction_theta_max 1.000
_diffrn_measurement_device_type 'Bruker APEX-II CCD'
_diffrn_measurement_method '\f and \w scans'
_diffrn_radiation_type MoK\a
_diffrn_radiation_wavelength 0.71073
_diffrn_reflns_av_R_equivalents 0.0240
_diffrn_reflns_av_unetI/netI 0.0215
_diffrn_reflns_Laue_measured_fraction_full 1.000
_diffrn_reflns_Laue_measured_fraction_max 1.000
_diffrn_reflns_limit_h_max 13
_diffrn_reflns_limit_h_min -13
_diffrn_reflns_limit_k_max 16
_diffrn_reflns_limit_k_min -14
_diffrn_reflns_limit_l_max 15
_diffrn_reflns_limit_l_min -15
_diffrn_reflns_number 15821
_diffrn_reflns_point_group_measured_fraction_full 1.000
_diffrn_reflns_point_group_measured_fraction_max 1.000
_diffrn_reflns_theta_full 25.000
_diffrn_reflns_theta_max 25.000
_diffrn_reflns_theta_min 2.073
_exptl_absorpt_coefficient_mu 0.087
_exptl_absorpt_correction_T_max 0.986
_exptl_absorpt_correction_T_min 0.976
_exptl_absorpt_correction_type multi-scan
_exptl_absorpt_process_details 'SADABS V2014/5(Bruker AXS.Inc)'
_exptl_crystal_colour colourless
_exptl_crystal_density_diffrn 1.276
_exptl_crystal_description Block
_exptl_crystal_F_000 776
_exptl_crystal_recrystallization_method 'Re-crystallisation from solvent: Dichloromethane:methanol (10:1)'
_exptl_crystal_size_max 0.280
_exptl_crystal_size_mid 0.220
_exptl_crystal_size_min 0.160
_refine_diff_density_max 0.181
_refine_diff_density_min -0.179
_refine_diff_density_rms 0.034
_refine_ls_extinction_coef 0.0088(15)
_refine_ls_extinction_expression Fc^*^=kFc[1+0.001xFc^2^\l^3^/sin(2\q)]^-1/4^
_refine_ls_extinction_method 'SHELXL-2014/7 (Sheldrick 2014'
_refine_ls_goodness_of_fit_ref 1.556
_refine_ls_hydrogen_treatment mixed
_refine_ls_matrix_type full
_refine_ls_number_parameters 253
_refine_ls_number_reflns 3353
_refine_ls_number_restraints 0
_refine_ls_restrained_S_all 1.556
_refine_ls_R_factor_all 0.0545
_refine_ls_R_factor_gt 0.0389
_refine_ls_shift/su_max 0.001
_refine_ls_shift/su_mean 0.000
_refine_ls_structure_factor_coef Fsqd
_refine_ls_weighting_details 'w=1/[\s^2^(Fo^2^)+(0.0441P)^2^] where P=(Fo^2^+2Fc^2^)/3'
_refine_ls_weighting_scheme calc
_refine_ls_wR_factor_gt 0.1058
_refine_ls_wR_factor_ref 0.1134
_reflns_Friedel_coverage 0.000
_reflns_number_gt 2604
_reflns_number_total 3353
_reflns_threshold_expression 'I > 2\s(I)'
_cod_data_source_file d2ra02694e2.cif
_cod_data_source_block 102
_cod_depositor_comments
;
The following automatic conversions were performed:

data item '_chemical_melting_point' value '517-519' was changed to
'518.0(10)' -- the average value was taken and precision was
estimated.

Automatic conversion script
Id: cif_fix_values 7556 2019-12-06 15:28:31Z antanas 
;
_cod_original_sg_symbol_H-M 'P 21/n'
_cod_database_code 7245130
_shelx_shelxl_version_number 2014/7
_shelx_space_group_comment
; 
The symmetry employed for this shelxl refinement is uniquely defined 
by the following loop, which should always be used as a source of 
symmetry information in preference to the above space-group names. 
They are only intended as comments. 
;
_shelx_estimated_absorpt_t_min 0.976
_shelx_estimated_absorpt_t_max 0.986

loop_
_space_group_symop_operation_xyz
'x, y, z'
'-x+1/2, y+1/2, -z+1/2'
'-x, -y, -z'
'x-1/2, -y-1/2, z-1/2'

loop_
_atom_site_label
_atom_site_type_symbol
_atom_site_fract_x
_atom_site_fract_y
_atom_site_fract_z
_atom_site_U_iso_or_equiv
_atom_site_adp_type
_atom_site_occupancy
_atom_site_site_symmetry_order
_atom_site_calc_flag
_atom_site_refinement_flags_posn
_atom_site_refinement_flags_adp
_atom_site_refinement_flags_occupancy
_atom_site_disorder_assembly
_atom_site_disorder_group
C1 C 0.99751(13) 0.77477(11) 0.94178(10) 0.0360(4) Uani 1 1 d . . . . .
C2 C 1.08955(14) 0.71576(12) 0.90708(12) 0.0458(4) Uani 1 1 d . . . . .
H2A H 1.1441 0.6812 0.9695 0.055 Uiso 1 1 calc R U . . .
H2B H 1.1406 0.7605 0.8815 0.055 Uiso 1 1 calc R U . . .
C3 C 1.03029(14) 0.64110(12) 0.81856(11) 0.0437(4) Uani 1 1 d . . . . .
C4 C 0.92778(15) 0.69459(14) 0.73058(11) 0.0523(5) Uani 1 1 d . . . . .
H4A H 0.9670 0.7376 0.6918 0.063 Uiso 1 1 calc R U . . .
H4B H 0.8801 0.6460 0.6794 0.063 Uiso 1 1 calc R U . . .
C5 C 0.83877(14) 0.75480(11) 0.76825(11) 0.0378(4) Uani 1 1 d . . . . .
C6 C 0.87924(13) 0.79213(11) 0.87795(10) 0.0337(4) Uani 1 1 d . . . . .
C7 C 0.78735(12) 0.84995(11) 0.91722(10) 0.0349(4) Uani 1 1 d . . . . .
H7 H 0.7430 0.8960 0.8600 0.042 Uiso 1 1 calc R U . . .
C8 C 0.85770(13) 0.90919(11) 1.01636(10) 0.0342(3) Uani 1 1 d . . . . .
C9 C 0.80560(13) 0.98536(11) 1.05925(11) 0.0372(4) Uani 1 1 d . . . . .
C10 C 0.98013(14) 1.00099(11) 1.20101(10) 0.0376(4) Uani 1 1 d . . . . .
C11 C 0.97904(13) 0.88784(11) 1.07610(10) 0.0347(4) Uani 1 1 d . . . . .
C12 C 1.12863(17) 0.60188(16) 0.77188(14) 0.0726(6) Uani 1 1 d . . . . .
H12A H 1.1646 0.6558 0.7447 0.109 Uiso 1 1 calc R U . . .
H12B H 1.0903 0.5568 0.7140 0.109 Uiso 1 1 calc R U . . .
H12C H 1.1927 0.5684 0.8276 0.109 Uiso 1 1 calc R U . . .
C13 C 0.97582(19) 0.55580(15) 0.86384(17) 0.0763(6) Uani 1 1 d . . . . .
H13A H 1.0418 0.5208 0.9162 0.114 Uiso 1 1 calc R U . . .
H13B H 0.9329 0.5120 0.8061 0.114 Uiso 1 1 calc R U . . .
H13C H 0.9184 0.5807 0.8978 0.114 Uiso 1 1 calc R U . . .
C14 C 0.69098(14) 0.78171(12) 0.93977(12) 0.0415(4) Uani 1 1 d . . . . .
C15 C 0.57508(15) 0.76868(13) 0.86354(15) 0.0567(5) Uani 1 1 d . . . . .
H15 H 0.5546 0.8025 0.7982 0.068 Uiso 1 1 calc R U . . .
C16 C 0.48859(18) 0.70549(17) 0.8835(2) 0.0791(7) Uani 1 1 d . . . . .
H16 H 0.4108 0.6971 0.8314 0.095 Uiso 1 1 calc R U . . .
C17 C 0.5173(2) 0.65548(17) 0.9794(2) 0.0886(8) Uani 1 1 d . . . . .
H17 H 0.4591 0.6134 0.9927 0.106 Uiso 1 1 calc R U . . .
C18 C 0.6316(2) 0.66770(16) 1.05553(18) 0.0805(7) Uani 1 1 d . . . . .
H18 H 0.6512 0.6343 1.1211 0.097 Uiso 1 1 calc R U . . .
C19 C 0.71859(18) 0.72971(13) 1.03552(14) 0.0599(5) Uani 1 1 d . . . . .
H19 H 0.7968 0.7364 1.0874 0.072 Uiso 1 1 calc R U . . .
C20 C 0.63169(15) 1.08931(12) 1.04481(13) 0.0501(4) Uani 1 1 d . . . . .
H20A H 0.6411 1.0768 1.1194 0.075 Uiso 1 1 calc R U . . .
H20B H 0.5447 1.0937 1.0038 0.075 Uiso 1 1 calc R U . . .
H20C H 0.6722 1.1501 1.0390 0.075 Uiso 1 1 calc R U . . .
C21 C 1.16068(14) 1.01863(13) 1.35371(12) 0.0513(4) Uani 1 1 d . . . . .
H21A H 1.1627 0.9493 1.3688 0.077 Uiso 1 1 calc R U . . .
H21B H 1.1897 1.0546 1.4205 0.077 Uiso 1 1 calc R U . . .
H21C H 1.2135 1.0325 1.3110 0.077 Uiso 1 1 calc R U . . .
N1 N 1.04396(12) 0.81660(10) 1.04207(9) 0.0425(3) Uani 1 1 d . . . . .
N2 N 0.86372(12) 1.03221(9) 1.15084(9) 0.0412(3) Uani 1 1 d . . . . .
N3 N 1.04368(11) 0.93331(9) 1.16950(8) 0.0388(3) Uani 1 1 d . . . . .
O1 O 0.73524(9) 0.77504(8) 0.70436(7) 0.0470(3) Uani 1 1 d . . . . .
O2 O 0.68724(9) 1.01034(8) 1.00323(8) 0.0475(3) Uani 1 1 d . . . . .
O3 O 1.03546(10) 1.04774(8) 1.29520(7) 0.0485(3) Uani 1 1 d . . . . .
H1N H 1.1174(15) 0.7984(12) 1.0893(12) 0.053(5) Uiso 1 1 d . . . . .

loop_
_atom_site_aniso_label
_atom_site_aniso_U_11
_atom_site_aniso_U_22
_atom_site_aniso_U_33
_atom_site_aniso_U_23
_atom_site_aniso_U_13
_atom_site_aniso_U_12
C1 0.0354(8) 0.0408(9) 0.0286(7) -0.0034(6) 0.0060(6) 0.0009(7)
C2 0.0368(8) 0.0548(11) 0.0418(8) -0.0103(7) 0.0072(7) 0.0037(8)
C3 0.0432(9) 0.0460(10) 0.0412(8) -0.0094(7) 0.0127(7) 0.0011(8)
C4 0.0531(10) 0.0675(12) 0.0345(8) -0.0161(8) 0.0116(7) -0.0029(9)
C5 0.0372(8) 0.0422(9) 0.0307(7) -0.0009(6) 0.0066(6) -0.0073(7)
C6 0.0329(8) 0.0390(9) 0.0265(7) -0.0012(6) 0.0059(6) -0.0016(7)
C7 0.0312(8) 0.0380(9) 0.0306(7) 0.0007(6) 0.0033(6) 0.0037(7)
C8 0.0357(8) 0.0357(8) 0.0290(7) 0.0009(6) 0.0074(6) 0.0010(7)
C9 0.0354(8) 0.0377(9) 0.0371(8) 0.0026(7) 0.0098(7) 0.0028(7)
C10 0.0454(9) 0.0363(9) 0.0302(7) -0.0026(6) 0.0110(7) -0.0027(7)
C11 0.0379(8) 0.0371(9) 0.0268(7) 0.0002(6) 0.0070(6) 0.0032(7)
C12 0.0636(12) 0.0890(15) 0.0650(11) -0.0261(11) 0.0207(10) 0.0130(11)
C13 0.0783(15) 0.0518(12) 0.0992(15) 0.0000(11) 0.0294(12) -0.0022(10)
C14 0.0396(8) 0.0402(9) 0.0478(9) -0.0104(7) 0.0187(7) 0.0003(7)
C15 0.0391(9) 0.0615(12) 0.0710(11) -0.0151(9) 0.0199(8) -0.0019(9)
C16 0.0462(11) 0.0794(16) 0.1214(18) -0.0378(14) 0.0407(12) -0.0178(10)
C17 0.0985(19) 0.0691(16) 0.132(2) -0.0268(15) 0.0839(18) -0.0271(14)
C18 0.1109(19) 0.0657(14) 0.0879(15) -0.0047(11) 0.0640(15) -0.0147(14)
C19 0.0739(13) 0.0567(12) 0.0558(10) -0.0016(9) 0.0302(9) -0.0070(10)
C20 0.0460(9) 0.0462(10) 0.0600(10) -0.0006(8) 0.0199(8) 0.0112(8)
C21 0.0498(10) 0.0579(11) 0.0383(8) -0.0086(8) 0.0034(8) -0.0048(8)
N1 0.0371(7) 0.0519(9) 0.0290(6) -0.0073(6) -0.0023(6) 0.0137(7)
N2 0.0444(7) 0.0392(8) 0.0393(7) -0.0044(6) 0.0126(6) 0.0016(6)
N3 0.0414(7) 0.0421(8) 0.0285(6) -0.0040(5) 0.0054(5) 0.0024(6)
O1 0.0387(6) 0.0581(8) 0.0335(5) -0.0033(5) -0.0029(5) -0.0042(5)
O2 0.0378(6) 0.0490(7) 0.0510(6) -0.0060(5) 0.0081(5) 0.0095(5)
O3 0.0528(7) 0.0512(7) 0.0368(5) -0.0138(5) 0.0080(5) -0.0006(5)

loop_
_atom_type_symbol
_atom_type_description
_atom_type_scat_dispersion_real
_atom_type_scat_dispersion_imag
_atom_type_scat_source
C C 0.0033 0.0016 'International Tables Vol C Tables 4.2.6.8 and 6.1.1.4'
H H 0.0000 0.0000 'International Tables Vol C Tables 4.2.6.8 and 6.1.1.4'
N N 0.0061 0.0033 'International Tables Vol C Tables 4.2.6.8 and 6.1.1.4'
O O 0.0106 0.0060 'International Tables Vol C Tables 4.2.6.8 and 6.1.1.4'

loop_
_geom_angle_atom_site_label_1
_geom_angle_atom_site_label_2
_geom_angle_atom_site_label_3
_geom_angle
_geom_angle_site_symmetry_1
_geom_angle_site_symmetry_3
_geom_angle_publ_flag
C6 C1 N1 121.09(13) . . ?
C6 C1 C2 123.82(12) . . ?
N1 C1 C2 114.96(12) . . ?
C1 C2 C3 114.02(12) . . ?
C1 C2 H2A 108.7 . . ?
C3 C2 H2A 108.7 . . ?
C1 C2 H2B 108.7 . . ?
C3 C2 H2B 108.7 . . ?
H2A C2 H2B 107.6 . . ?
C13 C3 C2 110.36(13) . . ?
C13 C3 C4 110.42(14) . . ?
C2 C3 C4 107.21(13) . . ?
C13 C3 C12 109.27(16) . . ?
C2 C3 C12 109.60(14) . . ?
C4 C3 C12 109.96(13) . . ?
C5 C4 C3 116.20(12) . . ?
C5 C4 H4A 108.2 . . ?
C3 C4 H4A 108.2 . . ?
C5 C4 H4B 108.2 . . ?
C3 C4 H4B 108.2 . . ?
H4A C4 H4B 107.4 . . ?
O1 C5 C6 121.33(14) . . ?
O1 C5 C4 119.65(12) . . ?
C6 C5 C4 118.95(13) . . ?
C1 C6 C5 118.89(13) . . ?
C1 C6 C7 122.27(11) . . ?
C5 C6 C7 118.84(12) . . ?
C8 C7 C6 109.51(11) . . ?
C8 C7 C14 111.62(11) . . ?
C6 C7 C14 111.19(12) . . ?
C8 C7 H7 108.1 . . ?
C6 C7 H7 108.1 . . ?
C14 C7 H7 108.1 . . ?
C11 C8 C9 113.86(12) . . ?
C11 C8 C7 121.79(13) . . ?
C9 C8 C7 124.25(13) . . ?
N2 C9 O2 119.06(13) . . ?
N2 C9 C8 124.48(13) . . ?
O2 C9 C8 116.45(12) . . ?
N3 C10 N2 128.49(13) . . ?
N3 C10 O3 118.41(13) . . ?
N2 C10 O3 113.10(13) . . ?
N3 C11 N1 115.00(12) . . ?
N3 C11 C8 124.50(13) . . ?
N1 C11 C8 120.50(12) . . ?
C3 C12 H12A 109.5 . . ?
C3 C12 H12B 109.5 . . ?
H12A C12 H12B 109.5 . . ?
C3 C12 H12C 109.5 . . ?
H12A C12 H12C 109.5 . . ?
H12B C12 H12C 109.5 . . ?
C3 C13 H13A 109.5 . . ?
C3 C13 H13B 109.5 . . ?
H13A C13 H13B 109.5 . . ?
C3 C13 H13C 109.5 . . ?
H13A C13 H13C 109.5 . . ?
H13B C13 H13C 109.5 . . ?
C15 C14 C19 118.15(16) . . ?
C15 C14 C7 120.74(14) . . ?
C19 C14 C7 121.09(14) . . ?
C14 C15 C16 120.61(19) . . ?
C14 C15 H15 119.7 . . ?
C16 C15 H15 119.7 . . ?
C17 C16 C15 120.3(2) . . ?
C17 C16 H16 119.8 . . ?
C15 C16 H16 119.8 . . ?
C16 C17 C18 119.6(2) . . ?
C16 C17 H17 120.2 . . ?
C18 C17 H17 120.2 . . ?
C17 C18 C19 120.2(2) . . ?
C17 C18 H18 119.9 . . ?
C19 C18 H18 119.9 . . ?
C18 C19 C14 121.01(19) . . ?
C18 C19 H19 119.5 . . ?
C14 C19 H19 119.5 . . ?
O2 C20 H20A 109.5 . . ?
O2 C20 H20B 109.5 . . ?
H20A C20 H20B 109.5 . . ?
O2 C20 H20C 109.5 . . ?
H20A C20 H20C 109.5 . . ?
H20B C20 H20C 109.5 . . ?
O3 C21 H21A 109.5 . . ?
O3 C21 H21B 109.5 . . ?
H21A C21 H21B 109.5 . . ?
O3 C21 H21C 109.5 . . ?
H21A C21 H21C 109.5 . . ?
H21B C21 H21C 109.5 . . ?
C1 N1 C11 121.45(12) . . ?
C1 N1 H1N 122.0(10) . . ?
C11 N1 H1N 116.6(10) . . ?
C9 N2 C10 114.39(13) . . ?
C10 N3 C11 114.20(13) . . ?
C9 O2 C20 117.66(12) . . ?
C10 O3 C21 116.46(12) . . ?

loop_
_geom_bond_atom_site_label_1
_geom_bond_atom_site_label_2
_geom_bond_distance
_geom_bond_site_symmetry_2
_geom_bond_publ_flag
C1 C6 1.3509(19) . ?
C1 N1 1.3668(17) . ?
C1 C2 1.497(2) . ?
C2 C3 1.521(2) . ?
C2 H2A 0.9700 . ?
C2 H2B 0.9700 . ?
C3 C13 1.519(2) . ?
C3 C4 1.528(2) . ?
C3 C12 1.529(2) . ?
C4 C5 1.500(2) . ?
C4 H4A 0.9700 . ?
C4 H4B 0.9700 . ?
C5 O1 1.2310(16) . ?
C5 C6 1.4468(19) . ?
C6 C7 1.5199(19) . ?
C7 C8 1.5135(18) . ?
C7 C14 1.532(2) . ?
C7 H7 0.9800 . ?
C8 C11 1.3749(18) . ?
C8 C9 1.395(2) . ?
C9 N2 1.3262(18) . ?
C9 O2 1.3474(16) . ?
C10 N3 1.3133(18) . ?
C10 N2 1.3384(18) . ?
C10 O3 1.3452(16) . ?
C11 N3 1.3517(17) . ?
C11 N1 1.3735(18) . ?
C12 H12A 0.9600 . ?
C12 H12B 0.9600 . ?
C12 H12C 0.9600 . ?
C13 H13A 0.9600 . ?
C13 H13B 0.9600 . ?
C13 H13C 0.9600 . ?
C14 C15 1.379(2) . ?
C14 C19 1.381(2) . ?
C15 C16 1.390(3) . ?
C15 H15 0.9300 . ?
C16 C17 1.368(3) . ?
C16 H16 0.9300 . ?
C17 C18 1.364(3) . ?
C17 H17 0.9300 . ?
C18 C19 1.384(3) . ?
C18 H18 0.9300 . ?
C19 H19 0.9300 . ?
C20 O2 1.4361(17) . ?
C20 H20A 0.9600 . ?
C20 H20B 0.9600 . ?
C20 H20C 0.9600 . ?
C21 O3 1.4330(17) . ?
C21 H21A 0.9600 . ?
C21 H21B 0.9600 . ?
C21 H21C 0.9600 . ?
N1 H1N 0.896(16) . ?

loop_
_geom_torsion_atom_site_label_1
_geom_torsion_atom_site_label_2
_geom_torsion_atom_site_label_3
_geom_torsion_atom_site_label_4
_geom_torsion
_geom_torsion_site_symmetry_1
_geom_torsion_site_symmetry_2
_geom_torsion_site_symmetry_3
_geom_torsion_site_symmetry_4
_geom_torsion_publ_flag
C6 C1 C2 C3 -25.5(2) . . . . ?
N1 C1 C2 C3 158.77(13) . . . . ?
C1 C2 C3 C13 -72.19(18) . . . . ?
C1 C2 C3 C4 48.11(18) . . . . ?
C1 C2 C3 C12 167.43(14) . . . . ?
C13 C3 C4 C5 71.47(19) . . . . ?
C2 C3 C4 C5 -48.79(19) . . . . ?
C12 C3 C4 C5 -167.87(15) . . . . ?
C3 C4 C5 O1 -158.16(14) . . . . ?
C3 C4 C5 C6 25.0(2) . . . . ?
N1 C1 C6 C5 173.43(13) . . . . ?
C2 C1 C6 C5 -2.1(2) . . . . ?
N1 C1 C6 C7 -6.3(2) . . . . ?
C2 C1 C6 C7 178.19(14) . . . . ?
O1 C5 C6 C1 -174.33(14) . . . . ?
C4 C5 C6 C1 2.5(2) . . . . ?
O1 C5 C6 C7 5.4(2) . . . . ?
C4 C5 C6 C7 -177.79(13) . . . . ?
C1 C6 C7 C8 18.37(19) . . . . ?
C5 C6 C7 C8 -161.34(12) . . . . ?
C1 C6 C7 C14 -105.46(15) . . . . ?
C5 C6 C7 C14 74.83(16) . . . . ?
C6 C7 C8 C11 -17.85(18) . . . . ?
C14 C7 C8 C11 105.73(15) . . . . ?
C6 C7 C8 C9 165.95(13) . . . . ?
C14 C7 C8 C9 -70.47(18) . . . . ?
C11 C8 C9 N2 -2.1(2) . . . . ?
C7 C8 C9 N2 174.34(13) . . . . ?
C11 C8 C9 O2 179.16(12) . . . . ?
C7 C8 C9 O2 -4.4(2) . . . . ?
C9 C8 C11 N3 1.6(2) . . . . ?
C7 C8 C11 N3 -175.01(13) . . . . ?
C9 C8 C11 N1 -177.95(13) . . . . ?
C7 C8 C11 N1 5.5(2) . . . . ?
C8 C7 C14 C15 140.04(14) . . . . ?
C6 C7 C14 C15 -97.34(16) . . . . ?
C8 C7 C14 C19 -41.62(19) . . . . ?
C6 C7 C14 C19 81.00(17) . . . . ?
C19 C14 C15 C16 0.5(2) . . . . ?
C7 C14 C15 C16 178.94(15) . . . . ?
C14 C15 C16 C17 0.2(3) . . . . ?
C15 C16 C17 C18 -0.2(3) . . . . ?
C16 C17 C18 C19 -0.5(3) . . . . ?
C17 C18 C19 C14 1.3(3) . . . . ?
C15 C14 C19 C18 -1.3(2) . . . . ?
C7 C14 C19 C18 -179.67(15) . . . . ?
C6 C1 N1 C11 -9.0(2) . . . . ?
C2 C1 N1 C11 166.94(14) . . . . ?
N3 C11 N1 C1 -170.23(12) . . . . ?
C8 C11 N1 C1 9.3(2) . . . . ?
O2 C9 N2 C10 179.08(12) . . . . ?
C8 C9 N2 C10 0.4(2) . . . . ?
N3 C10 N2 C9 2.4(2) . . . . ?
O3 C10 N2 C9 -178.14(12) . . . . ?
N2 C10 N3 C11 -2.9(2) . . . . ?
O3 C10 N3 C11 177.67(12) . . . . ?
N1 C11 N3 C10 -179.81(12) . . . . ?
C8 C11 N3 C10 0.7(2) . . . . ?
N2 C9 O2 C20 1.9(2) . . . . ?
C8 C9 O2 C20 -179.29(13) . . . . ?
N3 C10 O3 C21 -0.2(2) . . . . ?
N2 C10 O3 C21 -179.79(12) . . . . ?
